data_7061737
loop_
_publ_author_name
'Shaikh, Sabiha A.'
'Bhat, Satish S.'
'Revankar, Vidyanand K.'
'S., Naveen'
'Kumara, Karthik'
'Lokanath, N. K.'
'Butcher, Ray J.'
'Kumbar, Vijay'
'Bhat, Kishore'

_publ_section_title
;
 Copper(i) complexes with quinolone appended 1,8-naphthalimide conjugates:
 structural characterization, DNA and protein binding and cytotoxicity
 studies
;
_journal_issue 35
_journal_name_full 'New Journal of Chemistry'
_journal_page_first 16801
_journal_page_last 16812
_journal_paper_doi 10.1039/D2NJ02655D
_journal_volume 46
_journal_year 2022
_chemical_formula_moiety 'C48 H34 Cu N6 O4, Cl, 2(H2 O)'
_chemical_formula_sum 'C48 H38 Cl Cu N6 O6'
_chemical_formula_weight 893.83
_space_group_crystal_system triclinic
_space_group_IT_number 2
_space_group_name_Hall '-P 1'
_space_group_name_H-M_alt 'P -1'
_atom_sites_solution_hydrogens mixed
_audit_creation_date 2022-08-06
_audit_creation_method
;
Olex2 1.5
(compiled 2022.04.07 svn.rca3783a0 for OlexSys, GUI svn.r6498)
;
_audit_update_record
;
2022-08-06 deposited with the CCDC.	2022-08-09 downloaded from the CCDC.
;
_cell_angle_alpha 100.689(7)
_cell_angle_beta 105.662(7)
_cell_angle_gamma 115.044(8)
_cell_formula_units_Z 2
_cell_length_a 12.095(3)
_cell_length_b 13.465(3)
_cell_length_c 15.685(3)
_cell_measurement_reflns_used 10988
_cell_measurement_temperature 120(2)
_cell_measurement_theta_max 27.483
_cell_measurement_theta_min 3.089
_cell_volume 2092.7(8)
_computing_cell_refinement 'SAINT v7.68A (Bruker, 2009)'
_computing_data_collection 'Apex 2 (Bruker 2009)'
_computing_data_reduction 'SAINT v7.68A (Bruker, 2009)'
_computing_molecular_graphics 'Olex2 1.5 (Dolomanov et al., 2009)'
_computing_publication_material 'Olex2 1.5 (Dolomanov et al., 2009)'
_computing_structure_refinement 'SHELXL 2018/3 (Sheldrick, 2015)'
_computing_structure_solution 'ShelXT (Sheldrick, 2015)'
_diffrn_ambient_temperature 120.00
_diffrn_measured_fraction_theta_full 0.920
_diffrn_measured_fraction_theta_max 0.900
_diffrn_measurement_device_type Rigaku
_diffrn_radiation_type MoK\a
_diffrn_radiation_wavelength 0.71073
_diffrn_reflns_av_R_equivalents 0.0318
_diffrn_reflns_av_unetI/netI 0.0907
_diffrn_reflns_Laue_measured_fraction_full 0.920
_diffrn_reflns_Laue_measured_fraction_max 0.900
_diffrn_reflns_limit_h_max 15
_diffrn_reflns_limit_h_min -15
_diffrn_reflns_limit_k_max 15
_diffrn_reflns_limit_k_min -17
_diffrn_reflns_limit_l_max 20
_diffrn_reflns_limit_l_min -14
_diffrn_reflns_number 10983
_diffrn_reflns_point_group_measured_fraction_full 0.920
_diffrn_reflns_point_group_measured_fraction_max 0.900
_diffrn_reflns_theta_full 25.242
_diffrn_reflns_theta_max 27.483
_diffrn_reflns_theta_min 3.089
_exptl_absorpt_coefficient_mu 0.645
_exptl_absorpt_correction_T_max 0.754
_exptl_absorpt_correction_T_min 0.687
_exptl_absorpt_correction_type multi-scan
_exptl_absorpt_process_details 'Sadabs (Sheldrick, 1996)'
_exptl_crystal_colour Green
_exptl_crystal_density_diffrn 1.419
_exptl_crystal_description Block
_exptl_crystal_F_000 924
_exptl_crystal_size_max 0.3
_exptl_crystal_size_mid 0.27
_exptl_crystal_size_min 0.22
_refine_diff_density_max 0.397
_refine_diff_density_min -0.397
_refine_diff_density_rms 0.059
_refine_ls_extinction_method none
_refine_ls_goodness_of_fit_ref 1.028
_refine_ls_hydrogen_treatment mixed
_refine_ls_matrix_type full
_refine_ls_number_parameters 571
_refine_ls_number_reflns 8640
_refine_ls_number_restraints 6
_refine_ls_restrained_S_all 1.028
_refine_ls_R_factor_all 0.1286
_refine_ls_R_factor_gt 0.0678
_refine_ls_shift/su_max 0.003
_refine_ls_shift/su_mean 0.000
_refine_ls_structure_factor_coef Fsqd
_refine_ls_weighting_details 'w=1/[\s^2^(Fo^2^)+(0.0671P)^2^] where P=(Fo^2^+2Fc^2^)/3'
_refine_ls_weighting_scheme calc
_refine_ls_wR_factor_gt 0.1400
_refine_ls_wR_factor_ref 0.1619
_reflns_Friedel_coverage 0.000
_reflns_number_gt 4675
_reflns_number_total 8640
_reflns_threshold_expression 'I > 2\s(I)'
_cod_data_source_file d2nj02655d2.cif
_cod_data_source_block complex2
_cod_depositor_comments 'Adding full bibliography for 7061736--7061739.cif.'
_cod_database_code 7061737
_shelx_shelxl_version_number 2018/3
_shelx_space_group_comment
;
The symmetry employed for this shelxl refinement is uniquely defined
by the following loop, which should always be used as a source of
symmetry information in preference to the above space-group names.
They are only intended as comments.
;
_olex2_refinement_description
;
1. Fixed Uiso
 At 1.2 times of:
  All C(H) groups, All C(H,H) groups
 At 1.5 times of:
  All O(H,H) groups
2. Restrained distances
 O1W-H1WA = O1W-H1WB
 0.82 with sigma of 0.02
 H1WA-H1WB
 1.297 with sigma of 0.02
 O2W-H2WB = O2W-H2WA
 0.82 with sigma of 0.02
 H2WB-H2WA
 1.297 with sigma of 0.02
3.a Secondary CH2 refined with riding coordinates:
 C11(H11A,H11B), C12(H12A,H12B), C35(H35A,H35B), C36(H36A,H36B)
3.b Aromatic/amide H refined with riding coordinates:
 C2(H2), C3(H3), C4(H4), C5(H5), C7(H7), C8(H8), C10(H10), C15(H15), C16(H16),
 C17(H17), C19(H19), C20(H20), C21(H21), C26(H26), C27(H27), C28(H28), C29(H29),
  C31(H31), C32(H32), C34(H34), C39(H39), C40(H40), C41(H41), C43(H43),
 C44(H44), C45(H45)
;
_smtbx_masks_special_details
;
A solvent mask was calculated and 20 electrons were 
found in a volume of 100\%A^3^ in 2 voids per unit cell. 
This is consistent with the presence of 
1[H2O] per Asymmetric Unit 
which account for 20 electrons 
per unit cell.
;
_smtbx_masks_void_probe_radius 1.2
_smtbx_masks_void_truncation_radius 1.2
_olex2_submission_special_instructions 'No special instructions were received'

loop_
_space_group_symop_operation_xyz
'x, y, z'
'-x, -y, -z'

loop_
_atom_site_label
_atom_site_type_symbol
_atom_site_fract_x
_atom_site_fract_y
_atom_site_fract_z
_atom_site_U_iso_or_equiv
_atom_site_adp_type
_atom_site_occupancy
_atom_site_site_symmetry_order
_atom_site_calc_flag
_atom_site_refinement_flags_posn
_atom_site_refinement_flags_adp
_atom_site_refinement_flags_occupancy
_atom_site_disorder_assembly
_atom_site_disorder_group
Cu1 Cu 0.34905(4) 0.53775(4) 0.20420(3) 0.04582(16) Uani 1 1 d . . . . .
O1 O 0.4766(3) 0.6754(3) 0.5141(2) 0.0798(10) Uani 1 1 d . . . . .
O2 O 0.2449(3) 0.7760(3) 0.30337(17) 0.0659(9) Uani 1 1 d . . . . .
O3 O 0.1819(3) 0.2157(3) 0.26014(18) 0.0641(8) Uani 1 1 d . . . . .
O4 O 0.4174(3) 0.2904(3) 0.0772(2) 0.0879(11) Uani 1 1 d . . . . .
N1 N 0.1939(2) 0.4558(2) 0.07778(17) 0.0346(7) Uani 1 1 d . . . . .
N2 N 0.1990(3) 0.4962(3) 0.25140(18) 0.0435(8) Uani 1 1 d . . . . .
N3 N 0.5131(3) 0.6934(3) 0.23408(18) 0.0376(7) Uani 1 1 d . . . . .
N4 N 0.4871(3) 0.5112(3) 0.28788(19) 0.0443(8) Uani 1 1 d . . . . .
N5 N 0.3000(3) 0.2559(3) 0.1693(2) 0.0494(8) Uani 1 1 d . . . . .
N6 N 0.3595(3) 0.7262(3) 0.41100(18) 0.0426(8) Uani 1 1 d . . . . .
C1 C 0.1938(3) 0.4476(3) -0.0108(2) 0.0366(8) Uani 1 1 d . . . . .
C2 C 0.3140(3) 0.4895(3) -0.0224(2) 0.0457(10) Uani 1 1 d . . . . .
H2 H 0.394999 0.523638 0.030854 0.055 Uiso 1 1 calc R U . . .
C3 C 0.3154(4) 0.4815(3) -0.1103(3) 0.0526(11) Uani 1 1 d . . . . .
H3 H 0.397333 0.510208 -0.117899 0.063 Uiso 1 1 calc R U . . .
C4 C 0.1959(4) 0.4309(4) -0.1896(3) 0.0546(11) Uani 1 1 d . . . . .
H4 H 0.198287 0.426191 -0.250169 0.065 Uiso 1 1 calc R U . . .
C5 C 0.0784(4) 0.3891(3) -0.1810(2) 0.0508(10) Uani 1 1 d . . . . .
H5 H -0.001037 0.355532 -0.235427 0.061 Uiso 1 1 calc R U . . .
C6 C 0.0722(3) 0.3946(3) -0.0918(2) 0.0375(8) Uani 1 1 d . . . . .
C7 C -0.0468(3) 0.3500(3) -0.0781(2) 0.0441(10) Uani 1 1 d . . . . .
H7 H -0.129084 0.312046 -0.130744 0.053 Uiso 1 1 calc R U . . .
C8 C -0.0452(3) 0.3607(3) 0.0103(2) 0.0412(9) Uani 1 1 d . . . . .
H8 H -0.125712 0.331781 0.019876 0.049 Uiso 1 1 calc R U . . .
C9 C 0.0773(3) 0.4150(3) 0.0873(2) 0.0335(8) Uani 1 1 d . . . . .
C10 C 0.0853(3) 0.4320(3) 0.1840(2) 0.0423(9) Uani 1 1 d . . . . .
H10 H 0.007669 0.396092 0.196393 0.051 Uiso 1 1 calc R U . . .
C11 C 0.2076(4) 0.5090(4) 0.3488(2) 0.0579(12) Uani 1 1 d . . . . .
H11A H 0.278888 0.495495 0.382566 0.069 Uiso 1 1 calc R U . . .
H11B H 0.122988 0.448618 0.347021 0.069 Uiso 1 1 calc R U . . .
C12 C 0.2352(4) 0.6278(4) 0.4028(2) 0.0541(11) Uani 1 1 d . . . . .
H12A H 0.160361 0.638545 0.371249 0.065 Uiso 1 1 calc R U . . .
H12B H 0.238752 0.630076 0.466966 0.065 Uiso 1 1 calc R U . . .
C13 C 0.4781(4) 0.7450(4) 0.4747(2) 0.0500(10) Uani 1 1 d . . . . .
C14 C 0.6014(4) 0.8527(4) 0.4932(2) 0.0500(11) Uani 1 1 d . . . . .
C15 C 0.7206(4) 0.8738(4) 0.5546(3) 0.0627(13) Uani 1 1 d . . . . .
H15 H 0.723359 0.818130 0.583199 0.075 Uiso 1 1 calc R U . . .
C16 C 0.8373(4) 0.9760(5) 0.5751(3) 0.0799(16) Uani 1 1 d . . . . .
H16 H 0.919616 0.988438 0.615698 0.096 Uiso 1 1 calc R U . . .
C17 C 0.8339(4) 1.0579(5) 0.5373(3) 0.0757(16) Uani 1 1 d . . . . .
H17 H 0.913724 1.128905 0.554315 0.091 Uiso 1 1 calc R U . . .
C18 C 0.7131(4) 1.0396(4) 0.4727(3) 0.0566(12) Uani 1 1 d . . . . .
C19 C 0.7046(5) 1.1193(4) 0.4296(3) 0.0662(13) Uani 1 1 d . . . . .
H19 H 0.782439 1.191130 0.444573 0.079 Uiso 1 1 calc R U . . .
C20 C 0.5876(5) 1.0965(4) 0.3670(3) 0.0662(12) Uani 1 1 d . . . . .
H20 H 0.584614 1.152172 0.338529 0.079 Uiso 1 1 calc R U . . .
C21 C 0.4700(4) 0.9908(4) 0.3435(3) 0.0557(11) Uani 1 1 d . . . . .
H21 H 0.388471 0.975649 0.299258 0.067 Uiso 1 1 calc R U . . .
C22 C 0.4733(3) 0.9102(3) 0.3844(2) 0.0434(9) Uani 1 1 d . . . . .
C23 C 0.3514(3) 0.8016(3) 0.3624(2) 0.0417(9) Uani 1 1 d . . . . .
C24 C 0.5964(4) 0.9345(3) 0.4508(2) 0.0433(9) Uani 1 1 d . . . . .
C25 C 0.5280(3) 0.7830(3) 0.2007(2) 0.0372(8) Uani 1 1 d . . . . .
C26 C 0.4181(4) 0.7708(4) 0.1292(3) 0.0503(10) Uani 1 1 d . . . . .
H26 H 0.334572 0.701389 0.106147 0.060 Uiso 1 1 calc R U . . .
C27 C 0.4306(4) 0.8574(4) 0.0931(3) 0.0592(11) Uani 1 1 d . . . . .
H27 H 0.356785 0.846380 0.043010 0.071 Uiso 1 1 calc R U . . .
C28 C 0.5502(4) 0.9619(4) 0.1287(3) 0.0614(11) Uani 1 1 d . . . . .
H28 H 0.556408 1.022855 0.104442 0.074 Uiso 1 1 calc R U . . .
C29 C 0.6583(4) 0.9776(4) 0.1979(3) 0.0556(11) Uani 1 1 d . . . . .
H29 H 0.739387 1.049445 0.221685 0.067 Uiso 1 1 calc R U . . .
C30 C 0.6512(3) 0.8878(3) 0.2350(2) 0.0423(9) Uani 1 1 d . . . . .
C31 C 0.7599(4) 0.8969(4) 0.3055(3) 0.0502(10) Uani 1 1 d . . . . .
H31 H 0.843210 0.967066 0.332036 0.060 Uiso 1 1 calc R U . . .
C32 C 0.7451(3) 0.8058(3) 0.3350(2) 0.0472(10) Uani 1 1 d . . . . .
H32 H 0.818645 0.810347 0.380823 0.057 Uiso 1 1 calc R U . . .
C33 C 0.6211(3) 0.7049(3) 0.2979(2) 0.0406(9) Uani 1 1 d . . . . .
C34 C 0.6002(3) 0.6052(4) 0.3284(2) 0.0472(10) Uani 1 1 d . . . . .
H34 H 0.669708 0.609597 0.377907 0.057 Uiso 1 1 calc R U . . .
C35 C 0.4665(4) 0.4157(3) 0.3250(3) 0.0562(11) Uani 1 1 d . . . . .
H35A H 0.398927 0.404429 0.352267 0.067 Uiso 1 1 calc R U . . .
H35B H 0.550325 0.438713 0.376820 0.067 Uiso 1 1 calc R U . . .
C36 C 0.4223(4) 0.3004(4) 0.2529(3) 0.0609(12) Uani 1 1 d . . . . .
H36A H 0.494780 0.309333 0.231492 0.073 Uiso 1 1 calc R U . . .
H36B H 0.408506 0.241177 0.284164 0.073 Uiso 1 1 calc R U . . .
C37 C 0.1799(4) 0.2109(3) 0.1805(3) 0.0462(9) Uani 1 1 d . . . . .
C38 C 0.0570(4) 0.1575(3) 0.0970(2) 0.0443(9) Uani 1 1 d . . . . .
C39 C -0.0640(4) 0.1121(3) 0.1042(3) 0.0478(10) Uani 1 1 d . . . . .
H39 H -0.067758 0.117627 0.164468 0.057 Uiso 1 1 calc R U . . .
C40 C -0.1821(4) 0.0577(3) 0.0237(3) 0.0539(11) Uani 1 1 d . . . . .
H40 H -0.264975 0.025919 0.029938 0.065 Uiso 1 1 calc R U . . .
C41 C -0.1786(4) 0.0501(3) -0.0632(3) 0.0513(10) Uani 1 1 d . . . . .
H41 H -0.259464 0.012704 -0.117079 0.062 Uiso 1 1 calc R U . . .
C42 C -0.0566(4) 0.0970(3) -0.0747(3) 0.0454(9) Uani 1 1 d . . . . .
C43 C -0.0474(4) 0.0932(4) -0.1626(3) 0.0569(11) Uani 1 1 d . . . . .
H43 H -0.126183 0.058189 -0.217762 0.068 Uiso 1 1 calc R U . . .
C44 C 0.0712(5) 0.1382(4) -0.1701(3) 0.0647(12) Uani 1 1 d . . . . .
H44 H 0.074999 0.134516 -0.230228 0.078 Uiso 1 1 calc R U . . .
C45 C 0.1883(4) 0.1903(4) -0.0900(3) 0.0582(11) Uani 1 1 d . . . . .
H45 H 0.271274 0.221467 -0.096013 0.070 Uiso 1 1 calc R U . . .
C46 C 0.1845(4) 0.1967(3) -0.0027(3) 0.0451(9) Uani 1 1 d . . . . .
C47 C 0.3101(4) 0.2519(4) 0.0811(3) 0.0557(11) Uani 1 1 d . . . . .
C48 C 0.0629(4) 0.1516(3) 0.0069(2) 0.0410(9) Uani 1 1 d . . . . .
Cl1 Cl 0.91927(13) 0.63726(14) 0.46013(9) 0.0986(5) Uani 1 1 d . . . . .
O1W O -0.0048(4) 0.1751(4) 0.3486(3) 0.1112(14) Uani 1 1 d D . . . .
H1WA H 0.040(5) 0.214(4) 0.324(3) 0.167 Uiso 1 1 d D U . . .
H1WB H 0.031(5) 0.216(4) 0.4050(14) 0.167 Uiso 1 1 d D U . . .
O2W O 0.8654(6) 0.3847(5) 0.3683(4) 0.171(2) Uani 1 1 d D . . . .
H2WA H 0.817(4) 0.411(4) 0.366(5) 0.257 Uiso 1 1 d D U . . .
H2WB H 0.838(6) 0.339(5) 0.313(2) 0.257 Uiso 1 1 d D U . . .

loop_
_atom_site_aniso_label
_atom_site_aniso_U_11
_atom_site_aniso_U_22
_atom_site_aniso_U_33
_atom_site_aniso_U_23
_atom_site_aniso_U_13
_atom_site_aniso_U_12
Cu1 0.0333(2) 0.0426(3) 0.0428(3) 0.0140(2) 0.00571(17) 0.0090(2)
O1 0.071(2) 0.092(3) 0.0694(19) 0.0520(18) 0.0138(15) 0.0330(19)
O2 0.0462(16) 0.081(2) 0.0543(16) 0.0203(15) 0.0009(12) 0.0308(15)
O3 0.0693(18) 0.071(2) 0.0494(16) 0.0309(15) 0.0256(13) 0.0279(16)
O4 0.0564(19) 0.087(3) 0.086(2) 0.0217(19) 0.0374(16) 0.0045(18)
N1 0.0318(15) 0.0280(17) 0.0348(15) 0.0082(12) 0.0078(11) 0.0113(13)
N2 0.0438(17) 0.0396(19) 0.0368(16) 0.0122(14) 0.0138(13) 0.0138(15)
N3 0.0361(16) 0.0337(18) 0.0344(15) 0.0073(13) 0.0108(12) 0.0138(13)
N4 0.0433(18) 0.038(2) 0.0383(16) 0.0147(14) 0.0103(13) 0.0119(15)
N5 0.0532(19) 0.0343(19) 0.0578(19) 0.0164(15) 0.0214(15) 0.0193(15)
N6 0.0396(17) 0.050(2) 0.0321(15) 0.0114(14) 0.0115(12) 0.0202(15)
C1 0.0306(18) 0.029(2) 0.0391(19) 0.0096(15) 0.0071(14) 0.0106(15)
C2 0.035(2) 0.044(2) 0.044(2) 0.0117(17) 0.0105(15) 0.0121(17)
C3 0.045(2) 0.044(3) 0.058(2) 0.019(2) 0.0203(18) 0.0127(19)
C4 0.065(3) 0.053(3) 0.039(2) 0.0192(19) 0.0194(18) 0.022(2)
C5 0.054(2) 0.047(3) 0.039(2) 0.0125(18) 0.0043(17) 0.023(2)
C6 0.0347(19) 0.029(2) 0.0399(19) 0.0061(15) 0.0054(14) 0.0159(15)
C7 0.0316(19) 0.034(2) 0.047(2) 0.0037(17) -0.0009(15) 0.0134(17)
C8 0.0294(18) 0.028(2) 0.055(2) 0.0093(17) 0.0108(15) 0.0105(16)
C9 0.0317(18) 0.0229(19) 0.0374(18) 0.0085(14) 0.0078(14) 0.0108(15)
C10 0.041(2) 0.031(2) 0.054(2) 0.0167(17) 0.0211(16) 0.0138(17)
C11 0.064(3) 0.058(3) 0.046(2) 0.023(2) 0.0260(18) 0.020(2)
C12 0.050(2) 0.063(3) 0.040(2) 0.0134(19) 0.0232(16) 0.018(2)
C13 0.052(2) 0.061(3) 0.0329(19) 0.0167(19) 0.0154(16) 0.025(2)
C14 0.046(2) 0.068(3) 0.0309(19) 0.0099(18) 0.0117(15) 0.029(2)
C15 0.049(2) 0.088(4) 0.046(2) 0.026(2) 0.0114(18) 0.033(2)
C16 0.046(3) 0.111(5) 0.057(3) 0.018(3) 0.005(2) 0.031(3)
C17 0.043(3) 0.080(4) 0.063(3) -0.005(3) 0.010(2) 0.014(3)
C18 0.055(2) 0.053(3) 0.044(2) 0.000(2) 0.0235(18) 0.017(2)
C19 0.074(3) 0.049(3) 0.066(3) 0.007(2) 0.039(2) 0.022(2)
C20 0.095(3) 0.059(3) 0.072(3) 0.028(2) 0.051(2) 0.049(3)
C21 0.070(3) 0.065(3) 0.048(2) 0.020(2) 0.0281(19) 0.044(2)
C22 0.047(2) 0.053(3) 0.0346(19) 0.0121(17) 0.0181(15) 0.0284(19)
C23 0.042(2) 0.048(3) 0.0288(18) 0.0072(16) 0.0108(15) 0.0214(18)
C24 0.047(2) 0.048(3) 0.0313(18) 0.0085(17) 0.0172(15) 0.0228(19)
C25 0.0343(18) 0.032(2) 0.0455(19) 0.0134(16) 0.0203(14) 0.0137(16)
C26 0.046(2) 0.049(3) 0.053(2) 0.0186(19) 0.0191(17) 0.0216(19)
C27 0.062(3) 0.050(3) 0.064(3) 0.023(2) 0.019(2) 0.028(2)
C28 0.079(3) 0.053(3) 0.068(3) 0.031(2) 0.041(2) 0.035(2)
C29 0.063(3) 0.033(2) 0.065(3) 0.012(2) 0.040(2) 0.011(2)
C30 0.0377(19) 0.033(2) 0.051(2) 0.0077(17) 0.0251(16) 0.0108(16)
C31 0.037(2) 0.038(3) 0.059(2) 0.0037(19) 0.0226(17) 0.0078(18)
C32 0.0298(19) 0.047(3) 0.051(2) 0.0074(19) 0.0130(15) 0.0133(18)
C33 0.0359(19) 0.035(2) 0.0425(19) 0.0074(16) 0.0145(15) 0.0132(16)
C34 0.038(2) 0.055(3) 0.0369(19) 0.0119(18) 0.0083(15) 0.0184(19)
C35 0.056(2) 0.047(3) 0.049(2) 0.027(2) 0.0097(18) 0.016(2)
C36 0.060(3) 0.052(3) 0.068(3) 0.028(2) 0.018(2) 0.027(2)
C37 0.056(2) 0.033(2) 0.053(2) 0.0178(18) 0.0257(18) 0.0215(18)
C38 0.063(2) 0.032(2) 0.045(2) 0.0166(17) 0.0264(17) 0.0259(18)
C39 0.055(2) 0.046(2) 0.057(2) 0.0257(19) 0.0313(18) 0.0286(19)
C40 0.055(2) 0.048(3) 0.065(3) 0.024(2) 0.0287(19) 0.026(2)
C41 0.060(2) 0.045(3) 0.052(2) 0.0152(19) 0.0190(18) 0.032(2)
C42 0.064(2) 0.031(2) 0.052(2) 0.0199(17) 0.0268(18) 0.0291(19)
C43 0.078(3) 0.053(3) 0.046(2) 0.0138(19) 0.029(2) 0.037(2)
C44 0.102(3) 0.056(3) 0.051(2) 0.021(2) 0.047(2) 0.041(3)
C45 0.081(3) 0.044(3) 0.061(3) 0.019(2) 0.046(2) 0.030(2)
C46 0.058(2) 0.024(2) 0.055(2) 0.0133(17) 0.0311(18) 0.0166(18)
C47 0.064(3) 0.043(3) 0.061(3) 0.018(2) 0.035(2) 0.021(2)
C48 0.061(2) 0.028(2) 0.045(2) 0.0162(16) 0.0268(17) 0.0260(17)
Cl1 0.0841(9) 0.1129(12) 0.0759(8) 0.0145(8) 0.0109(6) 0.0496(9)
O1W 0.080(2) 0.092(3) 0.104(3) 0.003(2) 0.043(2) 0.002(2)
O2W 0.172(5) 0.130(4) 0.193(5) 0.066(4) 0.025(4) 0.083(4)

loop_
_atom_type_symbol
_atom_type_description
_atom_type_scat_dispersion_real
_atom_type_scat_dispersion_imag
_atom_type_scat_source
C C 0.0033 0.0016 'International Tables Vol C Tables 4.2.6.8 and 6.1.1.4'
H H 0.0000 0.0000 'International Tables Vol C Tables 4.2.6.8 and 6.1.1.4'
Cl Cl 0.1484 0.1585 'International Tables Vol C Tables 4.2.6.8 and 6.1.1.4'
Cu Cu 0.3201 1.2651 'International Tables Vol C Tables 4.2.6.8 and 6.1.1.4'
N N 0.0061 0.0033 'International Tables Vol C Tables 4.2.6.8 and 6.1.1.4'
O O 0.0106 0.0060 'International Tables Vol C Tables 4.2.6.8 and 6.1.1.4'

loop_
_geom_angle_atom_site_label_1
_geom_angle_atom_site_label_2
_geom_angle_atom_site_label_3
_geom_angle
_geom_angle_site_symmetry_1
_geom_angle_site_symmetry_3
_geom_angle_publ_flag
N1 Cu1 N2 81.48(11) . . ?
N1 Cu1 N3 122.30(11) . . ?
N1 Cu1 N4 139.95(12) . . ?
N3 Cu1 N2 131.32(11) . . ?
N4 Cu1 N2 107.40(12) . . ?
N4 Cu1 N3 81.64(12) . . ?
C1 N1 Cu1 129.3(2) . . ?
C9 N1 Cu1 111.9(2) . . ?
C9 N1 C1 118.5(3) . . ?
C10 N2 Cu1 111.9(2) . . ?
C10 N2 C11 118.3(3) . . ?
C11 N2 Cu1 128.3(2) . . ?
C25 N3 Cu1 130.9(2) . . ?
C33 N3 Cu1 111.3(2) . . ?
C33 N3 C25 117.8(3) . . ?
C34 N4 Cu1 111.1(3) . . ?
C34 N4 C35 117.9(3) . . ?
C35 N4 Cu1 128.6(2) . . ?
C37 N5 C36 117.9(3) . . ?
C37 N5 C47 123.6(3) . . ?
C47 N5 C36 118.2(3) . . ?
C13 N6 C12 117.4(3) . . ?
C13 N6 C23 123.7(3) . . ?
C23 N6 C12 118.5(3) . . ?
N1 C1 C2 119.5(3) . . ?
N1 C1 C6 121.1(3) . . ?
C2 C1 C6 119.4(3) . . ?
C1 C2 H2 119.9 . . ?
C3 C2 C1 120.1(3) . . ?
C3 C2 H2 119.9 . . ?
C2 C3 H3 119.8 . . ?
C2 C3 C4 120.3(3) . . ?
C4 C3 H3 119.8 . . ?
C3 C4 H4 119.4 . . ?
C5 C4 C3 121.1(4) . . ?
C5 C4 H4 119.4 . . ?
C4 C5 H5 119.7 . . ?
C4 C5 C6 120.5(3) . . ?
C6 C5 H5 119.7 . . ?
C5 C6 C1 118.5(3) . . ?
C7 C6 C1 118.0(3) . . ?
C7 C6 C5 123.5(3) . . ?
C6 C7 H7 119.8 . . ?
C8 C7 C6 120.3(3) . . ?
C8 C7 H7 119.8 . . ?
C7 C8 H8 120.5 . . ?
C7 C8 C9 119.1(3) . . ?
C9 C8 H8 120.5 . . ?
N1 C9 C8 123.0(3) . . ?
N1 C9 C10 115.5(3) . . ?
C8 C9 C10 121.5(3) . . ?
N2 C10 C9 118.4(3) . . ?
N2 C10 H10 120.8 . . ?
C9 C10 H10 120.8 . . ?
N2 C11 H11A 109.0 . . ?
N2 C11 H11B 109.0 . . ?
N2 C11 C12 112.9(3) . . ?
H11A C11 H11B 107.8 . . ?
C12 C11 H11A 109.0 . . ?
C12 C11 H11B 109.0 . . ?
N6 C12 C11 114.5(3) . . ?
N6 C12 H12A 108.6 . . ?
N6 C12 H12B 108.6 . . ?
C11 C12 H12A 108.6 . . ?
C11 C12 H12B 108.6 . . ?
H12A C12 H12B 107.6 . . ?
O1 C13 N6 119.7(4) . . ?
O1 C13 C14 122.7(4) . . ?
N6 C13 C14 117.6(4) . . ?
C15 C14 C13 119.5(4) . . ?
C15 C14 C24 120.1(4) . . ?
C24 C14 C13 120.4(3) . . ?
C14 C15 H15 119.8 . . ?
C14 C15 C16 120.5(5) . . ?
C16 C15 H15 119.8 . . ?
C15 C16 H16 119.9 . . ?
C17 C16 C15 120.2(4) . . ?
C17 C16 H16 119.9 . . ?
C16 C17 H17 119.4 . . ?
C16 C17 C18 121.3(5) . . ?
C18 C17 H17 119.4 . . ?
C19 C18 C17 123.7(4) . . ?
C19 C18 C24 118.6(4) . . ?
C24 C18 C17 117.8(5) . . ?
C18 C19 H19 119.4 . . ?
C20 C19 C18 121.3(4) . . ?
C20 C19 H19 119.4 . . ?
C19 C20 H20 119.6 . . ?
C19 C20 C21 120.8(5) . . ?
C21 C20 H20 119.6 . . ?
C20 C21 H21 120.0 . . ?
C22 C21 C20 120.0(4) . . ?
C22 C21 H21 120.0 . . ?
C21 C22 C23 120.5(3) . . ?
C21 C22 C24 119.3(4) . . ?
C24 C22 C23 120.2(4) . . ?
O2 C23 N6 120.1(4) . . ?
O2 C23 C22 121.9(4) . . ?
N6 C23 C22 117.9(3) . . ?
C14 C24 C18 120.0(4) . . ?
C14 C24 C22 119.9(4) . . ?
C18 C24 C22 120.1(4) . . ?
N3 C25 C26 119.3(3) . . ?
N3 C25 C30 121.9(3) . . ?
C26 C25 C30 118.8(4) . . ?
C25 C26 H26 119.7 . . ?
C27 C26 C25 120.6(4) . . ?
C27 C26 H26 119.7 . . ?
C26 C27 H27 119.6 . . ?
C26 C27 C28 120.7(4) . . ?
C28 C27 H27 119.6 . . ?
C27 C28 H28 119.8 . . ?
C29 C28 C27 120.5(4) . . ?
C29 C28 H28 119.8 . . ?
C28 C29 H29 119.7 . . ?
C28 C29 C30 120.7(4) . . ?
C30 C29 H29 119.7 . . ?
C25 C30 C29 118.6(3) . . ?
C31 C30 C25 117.6(4) . . ?
C31 C30 C29 123.8(4) . . ?
C30 C31 H31 120.1 . . ?
C32 C31 C30 119.8(3) . . ?
C32 C31 H31 120.1 . . ?
C31 C32 H32 120.3 . . ?
C31 C32 C33 119.5(4) . . ?
C33 C32 H32 120.3 . . ?
N3 C33 C32 123.2(4) . . ?
N3 C33 C34 115.3(3) . . ?
C32 C33 C34 121.4(3) . . ?
N4 C34 C33 119.5(3) . . ?
N4 C34 H34 120.3 . . ?
C33 C34 H34 120.3 . . ?
N4 C35 H35A 108.6 . . ?
N4 C35 H35B 108.6 . . ?
N4 C35 C36 114.6(3) . . ?
H35A C35 H35B 107.6 . . ?
C36 C35 H35A 108.6 . . ?
C36 C35 H35B 108.6 . . ?
N5 C36 C35 115.2(3) . . ?
N5 C36 H36A 108.5 . . ?
N5 C36 H36B 108.5 . . ?
C35 C36 H36A 108.5 . . ?
C35 C36 H36B 108.5 . . ?
H36A C36 H36B 107.5 . . ?
O3 C37 N5 118.4(3) . . ?
O3 C37 C38 123.0(3) . . ?
N5 C37 C38 118.6(3) . . ?
C39 C38 C37 120.9(3) . . ?
C39 C38 C48 119.6(3) . . ?
C48 C38 C37 119.5(3) . . ?
C38 C39 H39 119.5 . . ?
C38 C39 C40 121.0(4) . . ?
C40 C39 H39 119.5 . . ?
C39 C40 H40 119.8 . . ?
C41 C40 C39 120.4(4) . . ?
C41 C40 H40 119.8 . . ?
C40 C41 H41 119.4 . . ?
C40 C41 C42 121.1(3) . . ?
C42 C41 H41 119.4 . . ?
C41 C42 C48 118.3(3) . . ?
C43 C42 C41 123.4(4) . . ?
C43 C42 C48 118.2(3) . . ?
C42 C43 H43 119.4 . . ?
C44 C43 C42 121.3(4) . . ?
C44 C43 H43 119.4 . . ?
C43 C44 H44 119.8 . . ?
C43 C44 C45 120.4(4) . . ?
C45 C44 H44 119.8 . . ?
C44 C45 H45 119.7 . . ?
C46 C45 C44 120.6(4) . . ?
C46 C45 H45 119.7 . . ?
C45 C46 C47 119.5(3) . . ?
C45 C46 C48 120.1(4) . . ?
C48 C46 C47 120.4(3) . . ?
O4 C47 N5 119.6(4) . . ?
O4 C47 C46 123.4(4) . . ?
N5 C47 C46 117.0(3) . . ?
C42 C48 C38 119.6(3) . . ?
C46 C48 C38 120.9(3) . . ?
C46 C48 C42 119.4(3) . . ?
H1WA O1W H1WB 105(3) . . ?
H2WA O2W H2WB 106(3) . . ?

loop_
_geom_bond_atom_site_label_1
_geom_bond_atom_site_label_2
_geom_bond_distance
_geom_bond_site_symmetry_2
_geom_bond_publ_flag
Cu1 N1 2.024(2) . ?
Cu1 N2 2.043(3) . ?
Cu1 N3 2.040(3) . ?
Cu1 N4 2.033(3) . ?
O1 C13 1.211(5) . ?
O2 C23 1.223(4) . ?
O3 C37 1.231(4) . ?
O4 C47 1.202(4) . ?
N1 C1 1.372(4) . ?
N1 C9 1.341(4) . ?
N2 C10 1.275(4) . ?
N2 C11 1.476(4) . ?
N3 C25 1.365(4) . ?
N3 C33 1.341(4) . ?
N4 C34 1.282(4) . ?
N4 C35 1.463(5) . ?
N5 C36 1.475(5) . ?
N5 C37 1.394(5) . ?
N5 C47 1.414(5) . ?
N6 C12 1.476(5) . ?
N6 C13 1.395(4) . ?
N6 C23 1.397(5) . ?
C1 C2 1.397(5) . ?
C1 C6 1.434(4) . ?
C2 H2 0.9500 . ?
C2 C3 1.368(5) . ?
C3 H3 0.9500 . ?
C3 C4 1.407(5) . ?
C4 H4 0.9500 . ?
C4 C5 1.345(5) . ?
C5 H5 0.9500 . ?
C5 C6 1.411(5) . ?
C6 C7 1.401(5) . ?
C7 H7 0.9500 . ?
C7 C8 1.361(5) . ?
C8 H8 0.9500 . ?
C8 C9 1.406(4) . ?
C9 C10 1.462(5) . ?
C10 H10 0.9500 . ?
C11 H11A 0.9900 . ?
C11 H11B 0.9900 . ?
C11 C12 1.510(5) . ?
C12 H12A 0.9900 . ?
C12 H12B 0.9900 . ?
C13 C14 1.480(5) . ?
C14 C15 1.375(5) . ?
C14 C24 1.401(6) . ?
C15 H15 0.9500 . ?
C15 C16 1.391(6) . ?
C16 H16 0.9500 . ?
C16 C17 1.354(7) . ?
C17 H17 0.9500 . ?
C17 C18 1.423(6) . ?
C18 C19 1.395(6) . ?
C18 C24 1.407(5) . ?
C19 H19 0.9500 . ?
C19 C20 1.352(6) . ?
C20 H20 0.9500 . ?
C20 C21 1.412(6) . ?
C21 H21 0.9500 . ?
C21 C22 1.368(5) . ?
C22 C23 1.465(5) . ?
C22 C24 1.426(5) . ?
C25 C26 1.412(5) . ?
C25 C30 1.417(5) . ?
C26 H26 0.9500 . ?
C26 C27 1.358(5) . ?
C27 H27 0.9500 . ?
C27 C28 1.391(6) . ?
C28 H28 0.9500 . ?
C28 C29 1.359(5) . ?
C29 H29 0.9500 . ?
C29 C30 1.417(6) . ?
C30 C31 1.412(5) . ?
C31 H31 0.9500 . ?
C31 C32 1.351(5) . ?
C32 H32 0.9500 . ?
C32 C33 1.394(5) . ?
C33 C34 1.452(5) . ?
C34 H34 0.9500 . ?
C35 H35A 0.9900 . ?
C35 H35B 0.9900 . ?
C35 C36 1.516(5) . ?
C36 H36A 0.9900 . ?
C36 H36B 0.9900 . ?
C37 C38 1.461(5) . ?
C38 C39 1.373(5) . ?
C38 C48 1.423(5) . ?
C39 H39 0.9500 . ?
C39 C40 1.403(5) . ?
C40 H40 0.9500 . ?
C40 C41 1.362(5) . ?
C41 H41 0.9500 . ?
C41 C42 1.417(5) . ?
C42 C43 1.406(5) . ?
C42 C48 1.422(5) . ?
C43 H43 0.9500 . ?
C43 C44 1.349(6) . ?
C44 H44 0.9500 . ?
C44 C45 1.396(6) . ?
C45 H45 0.9500 . ?
C45 C46 1.370(5) . ?
C46 C47 1.480(5) . ?
C46 C48 1.397(5) . ?
O1W H1WA 0.813(19) . ?
O1W H1WB 0.827(18) . ?
O2W H2WA 0.801(19) . ?
O2W H2WB 0.842(19) . ?

loop_
_geom_hbond_atom_site_label_D
_geom_hbond_atom_site_label_H
_geom_hbond_atom_site_label_A
_geom_hbond_distance_DH
_geom_hbond_distance_HA
_geom_hbond_distance_DA
_geom_hbond_angle_DHA
_geom_hbond_site_symmetry_A
_geom_hbond_publ_flag
C11 H11A O1 0.99 2.53 3.074(5) 114.1 . yes
C34 H34 Cl1 0.95 2.77 3.648(4) 153.7 . yes
C35 H35A O3 0.99 2.53 3.062(5) 113.8 . yes
C35 H35B O1 0.99 2.50 3.045(5) 114.4 2_666 yes
O1W H1WA O3 0.813(19) 2.21(5) 2.873(4) 139(6) . yes
O1W H1WB Cl1 0.827(18) 2.35(3) 3.124(4) 157(6) 2_666 yes
O2W H2WA Cl1 0.801(19) 2.68(4) 3.141(6) 119(4) . yes

loop_
_geom_torsion_atom_site_label_1
_geom_torsion_atom_site_label_2
_geom_torsion_atom_site_label_3
_geom_torsion_atom_site_label_4
_geom_torsion
_geom_torsion_site_symmetry_1
_geom_torsion_site_symmetry_2
_geom_torsion_site_symmetry_3
_geom_torsion_site_symmetry_4
_geom_torsion_publ_flag
Cu1 N1 C1 C2 7.2(5) . . . . ?
Cu1 N1 C1 C6 -174.1(3) . . . . ?
Cu1 N1 C9 C8 176.2(3) . . . . ?
Cu1 N1 C9 C10 -3.0(4) . . . . ?
Cu1 N2 C10 C9 -10.0(4) . . . . ?
Cu1 N2 C11 C12 87.6(4) . . . . ?
Cu1 N3 C25 C26 -4.3(5) . . . . ?
Cu1 N3 C25 C30 176.5(2) . . . . ?
Cu1 N3 C33 C32 -176.1(3) . . . . ?
Cu1 N3 C33 C34 2.3(4) . . . . ?
Cu1 N4 C34 C33 -11.3(4) . . . . ?
Cu1 N4 C35 C36 74.0(4) . . . . ?
O1 C13 C14 C15 2.7(6) . . . . ?
O1 C13 C14 C24 -175.4(4) . . . . ?
O3 C37 C38 C39 1.7(6) . . . . ?
O3 C37 C38 C48 -177.7(4) . . . . ?
N1 C1 C2 C3 179.8(3) . . . . ?
N1 C1 C6 C5 179.7(3) . . . . ?
N1 C1 C6 C7 -0.8(5) . . . . ?
N1 C9 C10 N2 9.1(5) . . . . ?
N2 C11 C12 N6 -58.9(4) . . . . ?
N3 C25 C26 C27 -178.5(3) . . . . ?
N3 C25 C30 C29 -179.0(3) . . . . ?
N3 C25 C30 C31 0.1(5) . . . . ?
N3 C33 C34 N4 6.3(5) . . . . ?
N4 C35 C36 N5 -56.5(5) . . . . ?
N5 C37 C38 C39 -179.8(4) . . . . ?
N5 C37 C38 C48 0.8(5) . . . . ?
N6 C13 C14 C15 -179.2(3) . . . . ?
N6 C13 C14 C24 2.7(5) . . . . ?
C1 N1 C9 C8 2.2(5) . . . . ?
C1 N1 C9 C10 -177.0(3) . . . . ?
C1 C2 C3 C4 -0.1(6) . . . . ?
C1 C6 C7 C8 2.0(5) . . . . ?
C2 C1 C6 C5 -1.5(5) . . . . ?
C2 C1 C6 C7 177.9(3) . . . . ?
C2 C3 C4 C5 -0.3(7) . . . . ?
C3 C4 C5 C6 -0.3(7) . . . . ?
C4 C5 C6 C1 1.2(6) . . . . ?
C4 C5 C6 C7 -178.2(4) . . . . ?
C5 C6 C7 C8 -178.5(3) . . . . ?
C6 C1 C2 C3 1.0(6) . . . . ?
C6 C7 C8 C9 -1.2(5) . . . . ?
C7 C8 C9 N1 -1.0(6) . . . . ?
C7 C8 C9 C10 178.2(3) . . . . ?
C8 C9 C10 N2 -170.1(4) . . . . ?
C9 N1 C1 C2 -180.0(3) . . . . ?
C9 N1 C1 C6 -1.3(5) . . . . ?
C10 N2 C11 C12 -107.5(4) . . . . ?
C11 N2 C10 C9 -177.3(3) . . . . ?
C12 N6 C13 O1 6.6(5) . . . . ?
C12 N6 C13 C14 -171.6(3) . . . . ?
C12 N6 C23 O2 -11.2(5) . . . . ?
C12 N6 C23 C22 168.9(3) . . . . ?
C13 N6 C12 C11 -75.2(4) . . . . ?
C13 N6 C23 O2 175.6(3) . . . . ?
C13 N6 C23 C22 -4.3(5) . . . . ?
C13 C14 C15 C16 -178.2(4) . . . . ?
C13 C14 C24 C18 176.6(3) . . . . ?
C13 C14 C24 C22 -4.3(5) . . . . ?
C14 C15 C16 C17 2.4(7) . . . . ?
C15 C14 C24 C18 -1.5(5) . . . . ?
C15 C14 C24 C22 177.6(3) . . . . ?
C15 C16 C17 C18 -3.0(7) . . . . ?
C16 C17 C18 C19 -178.0(4) . . . . ?
C16 C17 C18 C24 1.4(6) . . . . ?
C17 C18 C19 C20 178.4(4) . . . . ?
C17 C18 C24 C14 0.9(5) . . . . ?
C17 C18 C24 C22 -178.2(3) . . . . ?
C18 C19 C20 C21 0.2(6) . . . . ?
C19 C18 C24 C14 -179.7(3) . . . . ?
C19 C18 C24 C22 1.2(5) . . . . ?
C19 C20 C21 C22 0.2(6) . . . . ?
C20 C21 C22 C23 178.5(3) . . . . ?
C20 C21 C22 C24 0.1(5) . . . . ?
C21 C22 C23 O2 4.3(5) . . . . ?
C21 C22 C23 N6 -175.8(3) . . . . ?
C21 C22 C24 C14 -179.9(3) . . . . ?
C21 C22 C24 C18 -0.8(5) . . . . ?
C23 N6 C12 C11 111.1(4) . . . . ?
C23 N6 C13 O1 179.9(3) . . . . ?
C23 N6 C13 C14 1.7(5) . . . . ?
C23 C22 C24 C14 1.7(5) . . . . ?
C23 C22 C24 C18 -179.2(3) . . . . ?
C24 C14 C15 C16 -0.1(6) . . . . ?
C24 C18 C19 C20 -0.9(6) . . . . ?
C24 C22 C23 O2 -177.3(3) . . . . ?
C24 C22 C23 N6 2.5(5) . . . . ?
C25 N3 C33 C32 3.6(5) . . . . ?
C25 N3 C33 C34 -177.9(3) . . . . ?
C25 C26 C27 C28 -2.9(6) . . . . ?
C25 C30 C31 C32 2.6(5) . . . . ?
C26 C25 C30 C29 1.8(5) . . . . ?
C26 C25 C30 C31 -179.1(3) . . . . ?
C26 C27 C28 C29 2.5(6) . . . . ?
C27 C28 C29 C30 0.1(6) . . . . ?
C28 C29 C30 C25 -2.2(5) . . . . ?
C28 C29 C30 C31 178.7(3) . . . . ?
C29 C30 C31 C32 -178.3(3) . . . . ?
C30 C25 C26 C27 0.7(5) . . . . ?
C30 C31 C32 C33 -2.3(5) . . . . ?
C31 C32 C33 N3 -0.9(5) . . . . ?
C31 C32 C33 C34 -179.3(3) . . . . ?
C32 C33 C34 N4 -175.2(3) . . . . ?
C33 N3 C25 C26 176.1(3) . . . . ?
C33 N3 C25 C30 -3.1(5) . . . . ?
C34 N4 C35 C36 -124.9(4) . . . . ?
C35 N4 C34 C33 -175.6(3) . . . . ?
C36 N5 C37 O3 3.6(5) . . . . ?
C36 N5 C37 C38 -174.9(3) . . . . ?
C36 N5 C47 O4 -4.1(6) . . . . ?
C36 N5 C47 C46 174.4(3) . . . . ?
C37 N5 C36 C35 -73.2(5) . . . . ?
C37 N5 C47 O4 -178.3(4) . . . . ?
C37 N5 C47 C46 0.2(6) . . . . ?
C37 C38 C39 C40 -178.0(4) . . . . ?
C37 C38 C48 C42 178.4(3) . . . . ?
C37 C38 C48 C46 -0.4(5) . . . . ?
C38 C39 C40 C41 -0.7(6) . . . . ?
C39 C38 C48 C42 -1.0(5) . . . . ?
C39 C38 C48 C46 -179.8(4) . . . . ?
C39 C40 C41 C42 -0.2(6) . . . . ?
C40 C41 C42 C43 -179.0(4) . . . . ?
C40 C41 C42 C48 0.6(6) . . . . ?
C41 C42 C43 C44 -179.4(4) . . . . ?
C41 C42 C48 C38 0.1(5) . . . . ?
C41 C42 C48 C46 178.9(3) . . . . ?
C42 C43 C44 C45 -0.1(7) . . . . ?
C43 C42 C48 C38 179.6(3) . . . . ?
C43 C42 C48 C46 -1.6(5) . . . . ?
C43 C44 C45 C46 -0.2(7) . . . . ?
C44 C45 C46 C47 179.8(4) . . . . ?
C44 C45 C46 C48 -0.3(6) . . . . ?
C45 C46 C47 O4 -1.5(7) . . . . ?
C45 C46 C47 N5 -179.9(4) . . . . ?
C45 C46 C48 C38 -180.0(4) . . . . ?
C45 C46 C48 C42 1.2(6) . . . . ?
C47 N5 C36 C35 112.3(4) . . . . ?
C47 N5 C37 O3 177.9(4) . . . . ?
C47 N5 C37 C38 -0.7(6) . . . . ?
C47 C46 C48 C38 -0.1(6) . . . . ?
C47 C46 C48 C42 -178.9(3) . . . . ?
C48 C38 C39 C40 1.4(6) . . . . ?
C48 C42 C43 C44 1.0(6) . . . . ?
C48 C46 C47 O4 178.6(4) . . . . ?
C48 C46 C47 N5 0.2(6) . . . . ?

loop_
_smtbx_masks_void_nr
_smtbx_masks_void_average_x
_smtbx_masks_void_average_y
_smtbx_masks_void_average_z
_smtbx_masks_void_volume
_smtbx_masks_void_count_electrons
_smtbx_masks_void_content
1 0.301 0.748 0.852 40.6 10.0 '1 Water'
2 0.297 0.366 0.462 8.8 0.5 ?
3 0.699 0.252 0.148 40.6 10.2 '1 Water'
4 0.703 0.634 0.538 8.8 0.0 ?
